data_4507669
loop_
_publ_author_name
'Kelley, Steven P.'
'Narita, Asako'
'Holbrey, John D.'
'Green, Keith D.'
'Reichert, W. Matthew'
'Rogers, Robin D.'

_publ_section_title
;
 Understanding the Effects of Ionicity in Salts, Solvates, Co-Crystals,
 Ionic Co-Crystals, and Ionic Liquids, Rather than Nomenclature, Is
 Critical to Understanding Their Behavior
;
_journal_issue 3
_journal_name_full 'Crystal Growth &amp; Design'
_journal_page_first 965
_journal_paper_doi 10.1021/cg4000439
_journal_volume 13
_journal_year 2013
_chemical_formula_sum 'C6 H13 N O3'
_chemical_formula_weight 147.17
_chemical_name_systematic
; 
 ? 
;
_space_group_IT_number 2
_symmetry_cell_setting triclinic
_symmetry_space_group_name_Hall '-P 1'
_symmetry_space_group_name_H-M 'P -1'
_atom_sites_solution_hydrogens geom
_atom_sites_solution_primary direct
_atom_sites_solution_secondary difmap
_audit_creation_method SHELXL-97
_cell_angle_alpha 82.784(7)
_cell_angle_beta 75.451(7)
_cell_angle_gamma 79.003(7)
_cell_formula_units_Z 2
_cell_length_a 5.8197(7)
_cell_length_b 7.3820(8)
_cell_length_c 9.6242(11)
_cell_measurement_reflns_used 1513
_cell_measurement_temperature 173(2)
_cell_measurement_theta_max 27.07
_cell_measurement_theta_min 2.82
_cell_volume 391.54(8)
_computing_cell_refinement 'Bruker SAINT'
_computing_data_collection 'Bruker APEX2'
_computing_data_reduction 'Bruker SAINT'
_computing_molecular_graphics 'Bruker SHELXTL'
_computing_publication_material 'Bruker SHELXTL'
_computing_structure_refinement 'SHELXL-97 (Sheldrick, 2008)'
_computing_structure_solution 'SHELXS-97 (Sheldrick, 2008)'
_diffrn_ambient_temperature 173(2)
_diffrn_measured_fraction_theta_full 0.992
_diffrn_measured_fraction_theta_max 0.992
_diffrn_measurement_device_type 'Bruker APEX-II CCD'
_diffrn_measurement_method '\f and \w scans'
_diffrn_radiation_monochromator graphite
_diffrn_radiation_source 'fine-focus sealed tube'
_diffrn_radiation_type MoK\a
_diffrn_radiation_wavelength 0.71073
_diffrn_reflns_av_R_equivalents 0.0304
_diffrn_reflns_av_sigmaI/netI 0.0356
_diffrn_reflns_limit_h_max 7
_diffrn_reflns_limit_h_min -8
_diffrn_reflns_limit_k_max 10
_diffrn_reflns_limit_k_min -10
_diffrn_reflns_limit_l_max 13
_diffrn_reflns_limit_l_min -13
_diffrn_reflns_number 6359
_diffrn_reflns_theta_full 29.73
_diffrn_reflns_theta_max 29.73
_diffrn_reflns_theta_min 2.19
_exptl_absorpt_coefficient_mu 0.099
_exptl_absorpt_correction_T_max 0.9980
_exptl_absorpt_correction_T_min 0.9785
_exptl_absorpt_correction_type multi-scan
_exptl_absorpt_process_details 'Bruker AXScale'
_exptl_crystal_colour colorless
_exptl_crystal_density_diffrn 1.248
_exptl_crystal_density_meas 0
_exptl_crystal_density_method 'not measured'
_exptl_crystal_description plate
_exptl_crystal_F_000 160
_exptl_crystal_size_max 0.22
_exptl_crystal_size_mid 0.08
_exptl_crystal_size_min 0.02
_refine_diff_density_max 0.216
_refine_diff_density_min -0.245
_refine_diff_density_rms 0.046
_refine_ls_extinction_method none
_refine_ls_goodness_of_fit_ref 1.059
_refine_ls_hydrogen_treatment mixed
_refine_ls_matrix_type full
_refine_ls_number_parameters 123
_refine_ls_number_reflns 2212
_refine_ls_number_restraints 0
_refine_ls_restrained_S_all 1.059
_refine_ls_R_factor_all 0.0628
_refine_ls_R_factor_gt 0.0437
_refine_ls_shift/su_max 0.000
_refine_ls_shift/su_mean 0.000
_refine_ls_structure_factor_coef Fsqd
_refine_ls_weighting_details 'calc w=1/[\s^2^(Fo^2^)+(0.0650P)^2^+0.0209P] where P=(Fo^2^+2Fc^2^)/3'
_refine_ls_weighting_scheme calc
_refine_ls_wR_factor_gt 0.1141
_refine_ls_wR_factor_ref 0.1270
_reflns_number_gt 1627
_reflns_number_total 2212
_reflns_threshold_expression >2sigma(I)
_cod_data_source_file cg4000439_si_002.cif
_cod_data_source_block MorOAc
_cod_depositor_comments
;
The following automatic conversions were performed:

'_symmetry_cell_setting' value 'Triclinic' changed to 'triclinic'
according to /home/saulius/struct/CIF-dictionaries/cif_core.dic
dictionary named 'cif_core.dic' version 2.4.2 from 2011-04-26.

Automatic conversion script
Id: cif_fix_values 1891 2012-01-12 08:04:46Z andrius 
;
_cod_original_sg_symbol_H-M P-1
_cod_database_code 4507669

loop_
_symmetry_equiv_pos_as_xyz
'x, y, z'
'-x, -y, -z'

loop_
_atom_site_label
_atom_site_type_symbol
_atom_site_fract_x
_atom_site_fract_y
_atom_site_fract_z
_atom_site_U_iso_or_equiv
_atom_site_adp_type
_atom_site_occupancy
_atom_site_symmetry_multiplicity
_atom_site_calc_flag
_atom_site_refinement_flags
O1 O 0.30155(17) 0.01296(12) 0.41025(11) 0.0383(3) Uani 1 1 d .
O2 O 0.60401(16) 0.64045(12) 0.14797(10) 0.0347(2) Uani 1 1 d .
O3 O 0.88438(15) 0.47566(12) 0.25182(9) 0.0334(2) Uani 1 1 d .
N1 N 0.34734(19) 0.37325(14) 0.27481(11) 0.0269(2) Uani 1 1 d .
H1A H 0.440(3) 0.466(2) 0.2357(15) 0.032 Uiso 1 1 d .
H1B H 0.188(3) 0.4202(19) 0.2632(15) 0.032 Uiso 1 1 d .
C1 C 0.2926(3) 0.05615(19) 0.26327(16) 0.0363(3) Uani 1 1 d .
H3C H 0.125(3) 0.099(2) 0.2532(16) 0.044 Uiso 1 1 d .
H1D H 0.357(3) -0.051(2) 0.2165(17) 0.044 Uiso 1 1 d .
C2 C 0.4388(2) 0.20559(19) 0.19361(14) 0.0328(3) Uani 1 1 d .
H2A H 0.608(3) 0.161(2) 0.2007(16) 0.039 Uiso 1 1 d .
H2B H 0.425(3) 0.240(2) 0.0952(17) 0.039 Uiso 1 1 d .
C3 C 0.3488(2) 0.32719(18) 0.42959(13) 0.0304(3) Uani 1 1 d .
H3A H 0.276(3) 0.436(2) 0.4823(15) 0.036 Uiso 1 1 d .
H3B H 0.515(3) 0.295(2) 0.4356(16) 0.036 Uiso 1 1 d .
C4 C 0.2077(3) 0.1721(2) 0.48940(15) 0.0366(3) Uani 1 1 d .
H4A H 0.216(3) 0.136(2) 0.5899(18) 0.044 Uiso 1 1 d .
H4B H 0.040(3) 0.209(2) 0.4895(16) 0.044 Uiso 1 1 d .
C5 C 0.8113(2) 0.60849(16) 0.17088(12) 0.0248(3) Uani 1 1 d .
C6 C 0.9814(2) 0.73993(19) 0.09256(15) 0.0364(3) Uani 1 1 d .
H6A H 1.1051(15) 0.7290(10) 0.1369(8) 0.055 Uiso 1 1 calc R
H6B H 0.9003(9) 0.8585(12) 0.0942(9) 0.055 Uiso 1 1 calc R
H5C H 1.0410(15) 0.7113(9) -0.0005(10) 0.055 Uiso 1 1 calc R

loop_
_atom_site_aniso_label
_atom_site_aniso_U_11
_atom_site_aniso_U_22
_atom_site_aniso_U_33
_atom_site_aniso_U_23
_atom_site_aniso_U_13
_atom_site_aniso_U_12
O1 0.0419(6) 0.0284(5) 0.0470(6) 0.0088(4) -0.0166(4) -0.0114(4)
O2 0.0261(5) 0.0338(5) 0.0453(5) 0.0089(4) -0.0130(4) -0.0094(4)
O3 0.0250(5) 0.0356(5) 0.0385(5) 0.0078(4) -0.0095(4) -0.0067(4)
N1 0.0214(5) 0.0266(5) 0.0336(5) 0.0041(4) -0.0080(4) -0.0080(4)
C1 0.0381(8) 0.0296(7) 0.0468(8) -0.0049(6) -0.0183(6) -0.0069(5)
C2 0.0302(7) 0.0372(7) 0.0304(6) -0.0021(5) -0.0079(5) -0.0034(5)
C3 0.0294(7) 0.0331(6) 0.0306(6) -0.0021(5) -0.0072(5) -0.0101(5)
C4 0.0346(7) 0.0411(8) 0.0326(7) 0.0070(6) -0.0048(5) -0.0129(6)
C5 0.0238(6) 0.0252(5) 0.0256(5) -0.0033(4) -0.0035(4) -0.0070(4)
C6 0.0347(7) 0.0355(7) 0.0409(7) 0.0026(6) -0.0072(6) -0.0161(5)

loop_
_atom_type_symbol
_atom_type_description
_atom_type_scat_dispersion_real
_atom_type_scat_dispersion_imag
_atom_type_scat_source
C C 0.0033 0.0016 'International Tables Vol C Tables 4.2.6.8 and 6.1.1.4'
H H 0.0000 0.0000 'International Tables Vol C Tables 4.2.6.8 and 6.1.1.4'
N N 0.0061 0.0033 'International Tables Vol C Tables 4.2.6.8 and 6.1.1.4'
O O 0.0106 0.0060 'International Tables Vol C Tables 4.2.6.8 and 6.1.1.4'

loop_
_geom_angle_atom_site_label_1
_geom_angle_atom_site_label_2
_geom_angle_atom_site_label_3
_geom_angle
C1 O1 C4 110.62(10)
C2 N1 C3 110.55(10)
O1 C1 C2 111.31(11)
N1 C2 C1 109.22(11)
N1 C3 C4 109.46(10)
O1 C4 C3 111.41(11)
O3 C5 O2 124.17(11)
O3 C5 C6 119.13(11)
O2 C5 C6 116.69(11)

loop_
_geom_bond_atom_site_label_1
_geom_bond_atom_site_label_2
_geom_bond_distance
O1 C1 1.4223(17)
O1 C4 1.4246(17)
O2 C5 1.2536(14)
O3 C5 1.2508(14)
N1 C2 1.4861(16)
N1 C3 1.4874(16)
C1 C2 1.5088(19)
C3 C4 1.5070(18)
C5 C6 1.5158(17)
